data_7206604
loop_
_publ_author_name
'Li, Hao-Hong'
'Wu, Yan-Ling'
'Dong, Hai-Jun'
'Wang, Min'
'Huang, Shu-Wei'
'Chen, Zhi-Rong'

_publ_section_title
;
 Structure and property variations of lead iodide--organic coordination
 polymers tuned by substituted groups on phenanthroline
;
_journal_issue 22
_journal_name_full CrystEngComm
_journal_page_first 6766
_journal_paper_doi 10.1039/c1ce05393k
_journal_volume 13
_journal_year 2011
_chemical_formula_moiety C12H9I2N3Pb
_chemical_formula_sum 'C12 H9 I2 N3 Pb'
_chemical_formula_weight 656.22
_chemical_name_systematic
;
?
;
_space_group_IT_number 9
_symmetry_cell_setting monoclinic
_symmetry_space_group_name_Hall 'C -2yc'
_symmetry_space_group_name_H-M 'C 1 c 1'
_atom_sites_solution_hydrogens geom
_atom_sites_solution_primary direct
_atom_sites_solution_secondary difmap
_audit_creation_method SHELXL-97
_cell_angle_alpha 90.00
_cell_angle_beta 116.79(3)
_cell_angle_gamma 90.00
_cell_formula_units_Z 4
_cell_length_a 10.178(2)
_cell_length_b 19.652(4)
_cell_length_c 8.1846(16)
_cell_measurement_reflns_used 2503
_cell_measurement_temperature 293(2)
_cell_measurement_theta_max 27.5049
_cell_measurement_theta_min 3.4789
_cell_volume 1461.4(6)
_computing_cell_refinement 'CrystalClear (Rigaku Inc., 2007)'
_computing_data_collection 'CrystalClear (Rigaku Inc., 2007)'
_computing_data_reduction 'CrystalClear (Rigaku Inc., 2007)'
_computing_molecular_graphics 'ORTEX (P.McArdle, 1995)'
_computing_publication_material 'SHELXL-97/2 (Sheldrick,1997)')'
_computing_structure_refinement 'SHELXL-97 (Sheldrick, 1997)'
_computing_structure_solution 'SHELXS-97 (Sheldrick, 1990)'
_diffrn_ambient_temperature 293(2)
_diffrn_detector_area_resol_mean None
_diffrn_measured_fraction_theta_full 0.993
_diffrn_measured_fraction_theta_max 0.993
_diffrn_measurement_device_type CCD
_diffrn_measurement_method dtprofit.ref
_diffrn_radiation_monochromator graphite
_diffrn_radiation_source 'fine-focus sealed tube'
_diffrn_radiation_type MoK\a
_diffrn_radiation_wavelength 0.71073
_diffrn_reflns_av_R_equivalents 0.0493
_diffrn_reflns_av_sigmaI/netI 0.0488
_diffrn_reflns_limit_h_max 13
_diffrn_reflns_limit_h_min -12
_diffrn_reflns_limit_k_max 25
_diffrn_reflns_limit_k_min -25
_diffrn_reflns_limit_l_max 10
_diffrn_reflns_limit_l_min -10
_diffrn_reflns_number 6074
_diffrn_reflns_theta_full 27.49
_diffrn_reflns_theta_max 27.49
_diffrn_reflns_theta_min 3.47
_diffrn_standards_decay_% 'not measured'
_diffrn_standards_interval_count 'not measured'
_diffrn_standards_interval_time 'not measured'
_diffrn_standards_number None
_exptl_absorpt_coefficient_mu 15.756
_exptl_absorpt_correction_T_max 0.6000
_exptl_absorpt_correction_T_min 0.5146
_exptl_absorpt_correction_type multi-scan
_exptl_crystal_colour yellow
_exptl_crystal_density_diffrn 2.983
_exptl_crystal_density_method 'not measured'
_exptl_crystal_description block
_exptl_crystal_F_000 1160
_exptl_crystal_size_max 0.2500
_exptl_crystal_size_mid 0.1100
_exptl_crystal_size_min 0.0400
_refine_diff_density_max 1.373
_refine_diff_density_min -1.249
_refine_diff_density_rms 0.283
_refine_ls_abs_structure_details 'Flack H D (1983), Acta Cryst. A39, 876-881'
_refine_ls_abs_structure_Flack 0.42(3)
_refine_ls_extinction_coef 0.0011(3)
_refine_ls_extinction_expression Fc^*^=kFc[1+0.001xFc^2^\l^3^/sin(2\q)]^-1/4^
_refine_ls_extinction_method SHELXL
_refine_ls_goodness_of_fit_ref 1.150
_refine_ls_hydrogen_treatment constr
_refine_ls_matrix_type full
_refine_ls_number_parameters 149
_refine_ls_number_reflns 2919
_refine_ls_number_restraints 2
_refine_ls_restrained_S_all 1.149
_refine_ls_R_factor_all 0.0598
_refine_ls_R_factor_gt 0.0542
_refine_ls_shift/su_max 0.124
_refine_ls_shift/su_mean 0.111
_refine_ls_structure_factor_coef Fsqd
_refine_ls_weighting_details 'calc w=1/[\s^2^(Fo^2^)+(0.0470P)^2^+33.4491P] where P=(Fo^2^+2Fc^2^)/3'
_refine_ls_weighting_scheme calc
_refine_ls_wR_factor_gt 0.1292
_refine_ls_wR_factor_ref 0.1439
_reflns_number_gt 2669
_reflns_number_total 2919
_reflns_threshold_expression >2sigma(I)
_cod_data_source_file c1ce05393k.txt
_cod_data_source_block wyl124
_cod_depositor_comments
;
The following automatic conversions were performed:

'_symmetry_cell_setting' value 'Monoclinic' changed to 'monoclinic'
according to /home/saulius/struct/CIF-dictionaries/cif_core.dic
dictionary named 'cif_core.dic' version 2.4.1 from
2010-06-29.

'_exptl_absorpt_correction_type' value 'Multi-scan'
changed to 'multi-scan' according to
/home/saulius/struct/CIF-dictionaries/cif_core.dic dictionary named
'cif_core.dic' version 2.4.1 from 2010-06-29.

Automatic conversion script
Id: cif_fix_values 1715 2011-07-08 13:25:40Z adriana 
;
_cod_original_cell_volume 1461.4(5)
_cod_original_sg_symbol_H-M Cc
_cod_original_formula_sum C12H9I2N3Pb
_cod_database_code 7206604

loop_
_symmetry_equiv_pos_as_xyz
'x, y, z'
'x, -y, z+1/2'
'x+1/2, y+1/2, z'
'x+1/2, -y+1/2, z+1/2'

loop_
_atom_site_label
_atom_site_type_symbol
_atom_site_fract_x
_atom_site_fract_y
_atom_site_fract_z
_atom_site_U_iso_or_equiv
_atom_site_adp_type
_atom_site_occupancy
_atom_site_symmetry_multiplicity
_atom_site_calc_flag
_atom_site_refinement_flags
I1 I 0.61173(12) 0.04764(10) 0.28505(14) 0.0570(6) Uani 1 1 d .
Pb1 Pb 0.36995(11) 0.04500(2) 0.43641(12) 0.0440(2) Uani 1 1 d .
I2 I 0.12746(12) -0.04787(10) 0.08784(13) 0.0569(6) Uani 1 1 d .
N1 N 0.2969(19) 0.1558(9) 0.249(2) 0.042(4) Uani 1 1 d .
N2 N 0.4426(17) 0.1518(8) 0.623(2) 0.041(4) Uani 1 1 d .
N3 N 0.334(2) 0.4007(9) 0.280(3) 0.081(6) Uani 1 1 d .
H3A H 0.3609 0.4352 0.3521 0.097 Uiso 1 1 calc R
H3B H 0.3005 0.4064 0.1639 0.097 Uiso 1 1 calc R
C1 C 0.239(3) 0.1543(12) 0.071(3) 0.057(6) Uani 1 1 d .
H1 H 0.2171 0.1122 0.0128 0.068 Uiso 1 1 calc R
C2 C 0.206(2) 0.2151(13) -0.039(3) 0.055(7) Uani 1 1 d .
H2 H 0.1590 0.2130 -0.1660 0.065 Uiso 1 1 calc R
C3 C 0.247(3) 0.2761(10) 0.051(4) 0.059(7) Uani 1 1 d .
H3 H 0.2329 0.3164 -0.0146 0.071 Uiso 1 1 calc R
C4 C 0.313(2) 0.2769(10) 0.245(3) 0.044(6) Uani 1 1 d .
C5 C 0.344(3) 0.3395(11) 0.347(5) 0.075(8) Uani 1 1 d .
C6 C 0.399(3) 0.3389(13) 0.532(5) 0.071(8) Uani 1 1 d .
H6 H 0.4136 0.3796 0.5958 0.086 Uiso 1 1 calc R
C7 C 0.433(3) 0.2746(12) 0.630(3) 0.052(6) Uiso 1 1 d .
C8 C 0.496(4) 0.2680(13) 0.820(4) 0.088(10) Uani 1 1 d .
H8 H 0.5147 0.3079 0.8880 0.105 Uiso 1 1 calc R
C9 C 0.532(3) 0.2087(13) 0.914(3) 0.055(6) Uiso 1 1 d .
H9 H 0.5710 0.2073 1.0407 0.066 Uiso 1 1 calc R
C10 C 0.509(3) 0.1502(11) 0.810(3) 0.056(6) Uani 1 1 d .
H10 H 0.5385 0.1085 0.8687 0.067 Uiso 1 1 calc R
C11 C 0.408(2) 0.2124(9) 0.537(3) 0.033(4) Uiso 1 1 d .
C12 C 0.334(2) 0.2142(9) 0.337(3) 0.038(4) Uani 1 1 d .

loop_
_atom_site_aniso_label
_atom_site_aniso_U_11
_atom_site_aniso_U_22
_atom_site_aniso_U_33
_atom_site_aniso_U_23
_atom_site_aniso_U_13
_atom_site_aniso_U_12
I1 0.0586(13) 0.0546(13) 0.0587(13) -0.0082(9) 0.0272(11) -0.0062(8)
Pb1 0.0557(4) 0.0329(3) 0.0421(3) 0.0019(5) 0.0208(3) -0.0056(5)
I2 0.0562(13) 0.0605(14) 0.0526(12) -0.0094(9) 0.0232(11) -0.0040(8)
N1 0.046(10) 0.048(10) 0.035(8) 0.016(7) 0.021(8) 0.012(7)
N2 0.026(9) 0.033(8) 0.042(9) 0.018(7) -0.004(7) 0.001(6)
N3 0.085(14) 0.057(11) 0.084(14) -0.027(10) 0.023(11) -0.009(9)
C1 0.087(18) 0.052(13) 0.049(13) 0.007(10) 0.046(13) 0.021(12)
C2 0.023(9) 0.083(16) 0.060(12) 0.042(11) 0.021(9) 0.030(8)
C3 0.065(13) 0.037(10) 0.11(2) 0.038(12) 0.072(15) 0.022(10)
C4 0.024(8) 0.042(9) 0.082(14) 0.029(9) 0.039(9) 0.016(6)
C5 0.10(2) 0.023(10) 0.15(3) 0.023(13) 0.088(19) -0.001(11)
C6 0.074(18) 0.048(14) 0.12(2) 0.018(15) 0.073(17) -0.004(12)
C8 0.13(2) 0.057(15) 0.067(19) -0.046(14) 0.041(18) -0.045(16)
C10 0.065(16) 0.033(11) 0.049(13) 0.007(9) 0.008(12) 0.013(10)
C12 0.037(9) 0.017(7) 0.053(10) -0.007(6) 0.015(8) -0.003(5)

loop_
_atom_type_symbol
_atom_type_description
_atom_type_scat_dispersion_real
_atom_type_scat_dispersion_imag
_atom_type_scat_source
C C 0.0033 0.0016 'International Tables Vol C Tables 4.2.6.8 and 6.1.1.4'
H H 0.0000 0.0000 'International Tables Vol C Tables 4.2.6.8 and 6.1.1.4'
N N 0.0061 0.0033 'International Tables Vol C Tables 4.2.6.8 and 6.1.1.4'
O O 0.0106 0.0060 'International Tables Vol C Tables 4.2.6.8 and 6.1.1.4'
I I -0.4742 1.8119 'International Tables Vol C Tables 4.2.6.8 and 6.1.1.4'
Pb Pb -3.3944 10.1111 'International Tables Vol C Tables 4.2.6.8 and 6.1.1.4'

loop_
_geom_angle_atom_site_label_1
_geom_angle_atom_site_label_2
_geom_angle_atom_site_label_3
_geom_angle
_geom_angle_site_symmetry_1
_geom_angle_site_symmetry_3
Pb1 I1 Pb1 85.60(4) . 2_554
N2 Pb1 N1 65.2(3) . .
N2 Pb1 I1 98.8(4) . .
N1 Pb1 I1 79.8(4) . .
N2 Pb1 I2 79.5(4) . 2
N1 Pb1 I2 98.6(4) . 2
I1 Pb1 I2 178.07(3) . 2
N2 Pb1 I1 92.0(3) . 2
N1 Pb1 I1 150.9(4) . 2
I1 Pb1 I1 86.61(4) . 2
I2 Pb1 I1 94.47(4) 2 2
N2 Pb1 I2 151.4(3) . .
N1 Pb1 I2 92.8(4) . .
I1 Pb1 I2 94.51(4) . .
I2 Pb1 I2 86.51(4) 2 .
I1 Pb1 I2 113.99(4) 2 .
Pb1 I2 Pb1 85.41(4) 2_554 .
C1 N1 C12 120.2(19) . .
C1 N1 Pb1 120.8(15) . .
C12 N1 Pb1 118.6(13) . .
C11 N2 C10 119.1(18) . .
C11 N2 Pb1 119.3(13) . .
C10 N2 Pb1 121.5(13) . .
C5 N3 H3A 119.9 . .
C5 N3 H3B 120.1 . .
H3A N3 H3B 120.0 . .
N1 C1 C2 123(2) . .
N1 C1 H1 118.5 . .
C2 C1 H1 118.8 . .
C3 C2 C1 117(2) . .
C3 C2 H2 121.4 . .
C1 C2 H2 121.1 . .
C4 C3 C2 119.1(18) . .
C4 C3 H3 120.4 . .
C2 C3 H3 120.5 . .
C12 C4 C3 118(2) . .
C12 C4 C5 120(2) . .
C3 C4 C5 122(2) . .
N3 C5 C6 113(3) . .
N3 C5 C4 126(3) . .
C6 C5 C4 121(3) . .
C5 C6 C7 120(3) . .
C5 C6 H6 120.2 . .
C7 C6 H6 120.0 . .
C6 C7 C11 122(2) . .
C6 C7 C8 125(3) . .
C11 C7 C8 114(2) . .
C9 C8 C7 126(2) . .
C9 C8 H8 117.0 . .
C7 C8 H8 117.3 . .
C8 C9 C10 116(2) . .
C8 C9 H9 121.9 . .
C10 C9 H9 122.2 . .
N2 C10 C9 122(2) . .
N2 C10 H10 119.0 . .
C9 C10 H10 118.9 . .
N2 C11 C7 123.4(19) . .
N2 C11 C12 119.2(19) . .
C7 C11 C12 117.4(19) . .
N1 C12 C4 123(2) . .
N1 C12 C11 118(2) . .
C4 C12 C11 120(2) . .

loop_
_geom_bond_atom_site_label_1
_geom_bond_atom_site_label_2
_geom_bond_distance
_geom_bond_site_symmetry_2
I1 Pb1 3.2157(16) .
I1 Pb1 3.3442(19) 2_554
Pb1 N2 2.502(18) .
Pb1 N1 2.572(16) .
Pb1 I2 3.2229(16) 2
Pb1 I1 3.3442(19) 2
Pb1 I2 3.3489(19) .
I2 Pb1 3.2229(16) 2_554
N1 C1 1.30(3) .
N1 C12 1.32(2) .
N2 C11 1.34(2) .
N2 C10 1.37(3) .
N3 C5 1.31(3) .
N3 H3A 0.8600 .
N3 H3B 0.8600 .
C1 C2 1.44(3) .
C1 H1 0.9300 .
C2 C3 1.37(4) .
C2 H2 0.9300 .
C3 C4 1.42(4) .
C3 H3 0.9300 .
C4 C12 1.41(3) .
C4 C5 1.44(4) .
C5 C6 1.36(3) .
C6 C7 1.45(3) .
C6 H6 0.9300 .
C7 C11 1.40(3) .
C7 C8 1.40(4) .
C8 C9 1.35(4) .
C8 H8 0.9300 .
C9 C10 1.39(3) .
C9 H9 0.9300 .
C10 H10 0.9300 .
C11 C12 1.465(17) .
